data_1518359
loop_
_publ_author_name
'Hering, Florian'
'Nitsch, J\"orn'
'Paul, Ursula'
'Steffen, Andreas'
'Bickelhaupt, F. Matthias'
'Radius, Udo'

_publ_section_title
;
 Bite-angle bending as a key for understanding group-10 metal reactivity
 of d10-[M(NHC)2] complexes with sterically modest NHC ligands
;
_journal_issue 2
_journal_name_full 'Chem. Sci.'
_journal_page_first 1426
_journal_paper_doi 10.1039/C4SC02998D
_journal_volume 6
_journal_year 2015
_chemical_formula_sum 'C28 H50 Cl4 N6 Pd'
_chemical_formula_weight 718.94
_chemical_name_systematic
;
 ?
;
_space_group_crystal_system triclinic
_space_group_IT_number 2
_space_group_name_Hall '-P 1'
_space_group_name_H-M_alt 'P -1'
_symmetry_space_group_name_Hall '-P 1'
_symmetry_space_group_name_H-M 'P -1'
_atom_sites_solution_hydrogens geom
_audit_creation_method SHELXL-2014
_audit_update_record
;
2014-09-19 deposited with the CCDC.
2014-12-03 downloaded from the CCDC.
;
_cell_angle_alpha 81.229(2)
_cell_angle_beta 83.044(2)
_cell_angle_gamma 81.137(2)
_cell_formula_units_Z 2
_cell_length_a 9.5437(6)
_cell_length_b 12.6519(8)
_cell_length_c 14.7569(10)
_cell_measurement_reflns_used 5353
_cell_measurement_temperature 100(2)
_cell_measurement_theta_max 26.06
_cell_measurement_theta_min 2.46
_cell_volume 1731.26(19)
_computing_cell_refinement 'Saint-NT v. 7.23'
_computing_data_collection 'APEX2 ver. 2014.1 (Bruker AXS)'
_computing_data_reduction 'Saint-NT v. 7.23'
_computing_molecular_graphics 'XP in ShelxTL-97'
_computing_publication_material 'XP in ShelxTL-97'
_computing_structure_refinement 'SHELXL-2014 (Sheldrick, 2014)'
_computing_structure_solution 'SHELXS-97 (Sheldrick, 1990)'
_diffrn_ambient_temperature 100(2)
_diffrn_measured_fraction_theta_full 0.995
_diffrn_measured_fraction_theta_max 0.992
_diffrn_measurement_device_type 'Bruker X8-APEX II'
_diffrn_measurement_method '\f and \w scans'
_diffrn_radiation_monochromator graphite
_diffrn_radiation_source 'rotating anode'
_diffrn_radiation_type MoK\a
_diffrn_radiation_wavelength 0.71073
_diffrn_reflns_av_R_equivalents 0.0348
_diffrn_reflns_av_unetI/netI 0.0513
_diffrn_reflns_Laue_measured_fraction_full 0.995
_diffrn_reflns_Laue_measured_fraction_max 0.992
_diffrn_reflns_limit_h_max 11
_diffrn_reflns_limit_h_min -11
_diffrn_reflns_limit_k_max 15
_diffrn_reflns_limit_k_min -15
_diffrn_reflns_limit_l_max 18
_diffrn_reflns_limit_l_min -18
_diffrn_reflns_number 16737
_diffrn_reflns_point_group_measured_fraction_full 0.995
_diffrn_reflns_point_group_measured_fraction_max 0.992
_diffrn_reflns_theta_full 26.000
_diffrn_reflns_theta_max 26.113
_diffrn_reflns_theta_min 2.464
_exptl_absorpt_coefficient_mu 0.871
_exptl_absorpt_correction_T_max 0.75
_exptl_absorpt_correction_T_min 0.67
_exptl_absorpt_correction_type analytical
_exptl_absorpt_process_details 'Sadabs 2012/1 (Bruker 2012)'
_exptl_crystal_colour colourless
_exptl_crystal_density_diffrn 1.379
_exptl_crystal_description block
_exptl_crystal_F_000 748
_exptl_crystal_size_max 0.310
_exptl_crystal_size_mid 0.250
_exptl_crystal_size_min 0.170
_refine_diff_density_max 0.540
_refine_diff_density_min -0.658
_refine_diff_density_rms 0.090
_refine_ls_extinction_method none
_refine_ls_goodness_of_fit_ref 1.042
_refine_ls_hydrogen_treatment constr
_refine_ls_matrix_type full
_refine_ls_number_parameters 364
_refine_ls_number_reflns 6825
_refine_ls_number_restraints 0
_refine_ls_restrained_S_all 1.042
_refine_ls_R_factor_all 0.0444
_refine_ls_R_factor_gt 0.0340
_refine_ls_shift/su_max 0.001
_refine_ls_shift/su_mean 0.000
_refine_ls_structure_factor_coef Fsqd
_refine_ls_weighting_details 'w=1/[\s^2^(Fo^2^)+(0.0302P)^2^+1.2271P] where P=(Fo^2^+2Fc^2^)/3'
_refine_ls_weighting_scheme calc
_refine_ls_wR_factor_gt 0.0732
_refine_ls_wR_factor_ref 0.0777
_reflns_Friedel_coverage 0.000
_reflns_number_gt 5808
_reflns_number_total 6825
_reflns_threshold_expression 'I > 2\s(I)'
_cod_data_source_file c4sc02998d2.cif
_cod_data_source_block compound_3
_cod_depositor_comments 'Adding full bibliography for 1518358--1518359.cif.'
_cod_database_code 1518359
_shelx_space_group_comment
;
The symmetry employed for this shelxl refinement is uniquely defined
by the following loop, which should always be used as a source of
symmetry information in preference to the above space-group names.
They are only intended as comments.
;
_shelx_estimated_absorpt_t_min 0.774
_shelx_estimated_absorpt_t_max 0.866
_shelxl_version_number 2014-2

loop_
_space_group_symop_operation_xyz
'x, y, z'
'-x, -y, -z'

loop_
_atom_site_label
_atom_site_type_symbol
_atom_site_fract_x
_atom_site_fract_y
_atom_site_fract_z
_atom_site_U_iso_or_equiv
_atom_site_adp_type
_atom_site_occupancy
_atom_site_site_symmetry_order
_atom_site_calc_flag
_atom_site_refinement_flags_posn
_atom_site_refinement_flags_adp
Pd1 Pd 0.56503(2) 0.15255(2) 0.25771(2) 0.00922(7) Uani 1 1 d . .
Cl1 Cl 0.43924(8) 0.01432(6) 0.33682(5) 0.01963(16) Uani 1 1 d . .
N1 N 0.3331(2) 0.28672(18) 0.37008(15) 0.0124(5) Uani 1 1 d . .
N2 N 0.3029(2) 0.32556(17) 0.22641(15) 0.0114(5) Uani 1 1 d . .
N3 N 0.7030(2) 0.36023(17) 0.21333(15) 0.0107(5) Uani 1 1 d . .
N4 N 0.7348(2) 0.27127(17) 0.09825(15) 0.0100(5) Uani 1 1 d . .
N5 N 0.8683(2) 0.03616(18) 0.27236(16) 0.0148(5) Uani 1 1 d . .
N6 N 0.7536(2) -0.05321(18) 0.20080(16) 0.0134(5) Uani 1 1 d . .
C1 C 0.3890(3) 0.2617(2) 0.28541(19) 0.0126(6) Uani 1 1 d . .
C2 C 0.1957(3) 0.3890(2) 0.27302(19) 0.0144(6) Uani 1 1 d . .
H2 H 0.1231 0.4402 0.2466 0.017 Uiso 1 1 calc R U
C3 C 0.2141(3) 0.3643(2) 0.3626(2) 0.0157(6) Uani 1 1 d . .
H3 H 0.1563 0.3944 0.4120 0.019 Uiso 1 1 calc R U
C4 C 0.3225(3) 0.3299(2) 0.12460(19) 0.0162(6) Uani 1 1 d . .
H4 H 0.3909 0.2656 0.1088 0.019 Uiso 1 1 calc R U
C5 C 0.3857(3) 0.4310(2) 0.0814(2) 0.0233(7) Uani 1 1 d . .
H5A H 0.4777 0.4303 0.1048 0.035 Uiso 1 1 calc R U
H5B H 0.3207 0.4949 0.0972 0.035 Uiso 1 1 calc R U
H5C H 0.3995 0.4332 0.0143 0.035 Uiso 1 1 calc R U
C6 C 0.1815(3) 0.3259(3) 0.0876(2) 0.0243(7) Uani 1 1 d . .
H6A H 0.1148 0.3904 0.0997 0.036 Uiso 1 1 calc R U
H6B H 0.1414 0.2613 0.1183 0.036 Uiso 1 1 calc R U
H6C H 0.1975 0.3234 0.0211 0.036 Uiso 1 1 calc R U
C7 C 0.3854(3) 0.2358(2) 0.45927(19) 0.0165(6) Uani 1 1 d . .
H7 H 0.4773 0.1883 0.4458 0.020 Uiso 1 1 calc R U
C8 C 0.4150(4) 0.3213(3) 0.5140(2) 0.0250(7) Uani 1 1 d . .
H8A H 0.4592 0.2860 0.5695 0.037 Uiso 1 1 calc R U
H8B H 0.3252 0.3656 0.5319 0.037 Uiso 1 1 calc R U
H8C H 0.4795 0.3672 0.4760 0.037 Uiso 1 1 calc R U
C9 C 0.2803(3) 0.1654(2) 0.5131(2) 0.0244(7) Uani 1 1 d . .
H9A H 0.1909 0.2108 0.5299 0.037 Uiso 1 1 calc R U
H9B H 0.3201 0.1271 0.5691 0.037 Uiso 1 1 calc R U
H9C H 0.2619 0.1129 0.4750 0.037 Uiso 1 1 calc R U
C11 C 0.6721(3) 0.2690(2) 0.18623(18) 0.0106(6) Uani 1 1 d . .
C12 C 0.8042(3) 0.3615(2) 0.07175(19) 0.0137(6) Uani 1 1 d . .
H12 H 0.8561 0.3801 0.0139 0.016 Uiso 1 1 calc R U
C13 C 0.7836(3) 0.4171(2) 0.14394(19) 0.0148(6) Uani 1 1 d . .
H13 H 0.8179 0.4830 0.1468 0.018 Uiso 1 1 calc R U
C14 C 0.7377(3) 0.1881(2) 0.03780(19) 0.0135(6) Uani 1 1 d . .
H14 H 0.6773 0.1329 0.0699 0.016 Uiso 1 1 calc R U
C15 C 0.6773(3) 0.2377(2) -0.05267(19) 0.0186(6) Uani 1 1 d . .
H15A H 0.5805 0.2747 -0.0397 0.028 Uiso 1 1 calc R U
H15B H 0.6747 0.1806 -0.0902 0.028 Uiso 1 1 calc R U
H15C H 0.7378 0.2897 -0.0862 0.028 Uiso 1 1 calc R U
C16 C 0.8911(3) 0.1323(2) 0.0212(2) 0.0191(7) Uani 1 1 d . .
H16A H 0.9255 0.0990 0.0803 0.029 Uiso 1 1 calc R U
H16B H 0.9522 0.1858 -0.0087 0.029 Uiso 1 1 calc R U
H16C H 0.8937 0.0766 -0.0186 0.029 Uiso 1 1 calc R U
C17 C 0.6584(3) 0.3964(2) 0.30454(19) 0.0147(6) Uani 1 1 d . .
H17 H 0.6156 0.3371 0.3462 0.018 Uiso 1 1 calc R U
C18 C 0.7870(3) 0.4196(3) 0.3467(2) 0.0218(7) Uani 1 1 d . .
H18A H 0.8605 0.3563 0.3480 0.033 Uiso 1 1 calc R U
H18B H 0.7577 0.4357 0.4097 0.033 Uiso 1 1 calc R U
H18C H 0.8253 0.4817 0.3095 0.033 Uiso 1 1 calc R U
C19 C 0.5456(3) 0.4954(2) 0.2948(2) 0.0210(7) Uani 1 1 d . .
H19A H 0.5129 0.5170 0.3557 0.032 Uiso 1 1 calc R U
H19B H 0.4647 0.4781 0.2674 0.032 Uiso 1 1 calc R U
H19C H 0.5863 0.5547 0.2550 0.032 Uiso 1 1 calc R U
C21 C 0.7411(3) 0.0388(2) 0.23997(18) 0.0124(6) Uani 1 1 d . .
C22 C 0.9589(3) -0.0568(2) 0.2544(2) 0.0204(7) Uani 1 1 d . .
H22 H 1.0535 -0.0772 0.2708 0.024 Uiso 1 1 calc R U
C23 C 0.8871(3) -0.1124(2) 0.2094(2) 0.0192(7) Uani 1 1 d . .
H23 H 0.9214 -0.1795 0.1876 0.023 Uiso 1 1 calc R U
C24 C 0.9035(3) 0.1176(2) 0.3250(2) 0.0184(7) Uani 1 1 d . .
H24 H 0.8571 0.1899 0.2979 0.022 Uiso 1 1 calc R U
C25 C 1.0623(4) 0.1206(3) 0.3160(3) 0.0391(9) Uani 1 1 d . .
H25A H 1.1100 0.0527 0.3466 0.059 Uiso 1 1 calc R U
H25B H 1.0816 0.1809 0.3450 0.059 Uiso 1 1 calc R U
H25C H 1.0984 0.1303 0.2506 0.059 Uiso 1 1 calc R U
C26 C 0.8431(4) 0.0975(3) 0.4246(2) 0.0455(10) Uani 1 1 d . .
H26A H 0.8545 0.1580 0.4561 0.068 Uiso 1 1 calc R U
H26B H 0.8940 0.0306 0.4548 0.068 Uiso 1 1 calc R U
H26C H 0.7416 0.0908 0.4276 0.068 Uiso 1 1 calc R U
C27 C 0.6407(3) -0.0917(2) 0.15842(19) 0.0150(6) Uani 1 1 d . .
H27 H 0.5518 -0.0387 0.1640 0.018 Uiso 1 1 calc R U
C28 C 0.6841(3) -0.1001(2) 0.0563(2) 0.0218(7) Uani 1 1 d . .
H28A H 0.7704 -0.1525 0.0498 0.033 Uiso 1 1 calc R U
H28B H 0.7027 -0.0293 0.0239 0.033 Uiso 1 1 calc R U
H28C H 0.6068 -0.1238 0.0298 0.033 Uiso 1 1 calc R U
C29 C 0.6108(3) -0.2002(2) 0.2113(2) 0.0215(7) Uani 1 1 d . .
H29A H 0.5851 -0.1930 0.2766 0.032 Uiso 1 1 calc R U
H29B H 0.6962 -0.2536 0.2048 0.032 Uiso 1 1 calc R U
H29C H 0.5320 -0.2240 0.1865 0.032 Uiso 1 1 calc R U
Cl3 Cl 0.05751(12) 0.62237(9) 0.42715(7) 0.0525(3) Uani 1 1 d . .
Cl4 Cl 0.26203(10) 0.76759(8) 0.34301(7) 0.0435(2) Uani 1 1 d . .
C30 C 0.1666(4) 0.6654(3) 0.3276(2) 0.0353(9) Uani 1 1 d . .
H30A H 0.2346 0.6029 0.3097 0.042 Uiso 1 1 calc R U
H30B H 0.1064 0.6920 0.2765 0.042 Uiso 1 1 calc R U
Cl2 Cl 0.98966(7) 0.62218(5) 0.14954(5) 0.01548(15) Uani 1 1 d . .

loop_
_atom_site_aniso_label
_atom_site_aniso_U_11
_atom_site_aniso_U_22
_atom_site_aniso_U_33
_atom_site_aniso_U_23
_atom_site_aniso_U_13
_atom_site_aniso_U_12
Pd1 0.00806(11) 0.00772(11) 0.01172(11) -0.00080(8) -0.00151(8) -0.00071(8)
Cl1 0.0181(4) 0.0133(3) 0.0257(4) -0.0002(3) 0.0046(3) -0.0043(3)
N1 0.0123(12) 0.0103(12) 0.0138(12) -0.0011(10) -0.0002(10) -0.0001(10)
N2 0.0094(12) 0.0098(12) 0.0148(12) -0.0012(10) -0.0021(10) -0.0005(10)
N3 0.0088(11) 0.0083(11) 0.0154(12) -0.0028(9) -0.0010(9) -0.0019(10)
N4 0.0090(11) 0.0089(11) 0.0115(12) -0.0004(9) -0.0005(9) -0.0007(10)
N5 0.0141(13) 0.0091(12) 0.0212(13) -0.0021(10) -0.0043(10) 0.0003(10)
N6 0.0114(12) 0.0116(12) 0.0173(12) -0.0035(10) -0.0021(10) 0.0005(10)
C1 0.0112(14) 0.0105(14) 0.0167(15) -0.0019(11) -0.0023(12) -0.0023(12)
C2 0.0115(14) 0.0121(14) 0.0190(15) -0.0025(12) -0.0003(12) -0.0006(12)
C3 0.0137(15) 0.0136(15) 0.0186(15) -0.0045(12) 0.0038(12) -0.0003(12)
C4 0.0176(15) 0.0167(15) 0.0119(14) -0.0023(12) -0.0015(12) 0.0052(13)
C5 0.0215(17) 0.0247(17) 0.0194(16) 0.0076(13) -0.0036(13) 0.0009(14)
C6 0.0259(18) 0.0279(18) 0.0212(17) -0.0073(14) -0.0088(14) -0.0014(15)
C7 0.0190(16) 0.0181(15) 0.0106(14) 0.0019(12) -0.0023(12) -0.0004(13)
C8 0.0299(19) 0.0300(18) 0.0157(16) -0.0047(14) -0.0032(14) -0.0040(15)
C9 0.0303(19) 0.0202(16) 0.0194(16) 0.0011(13) 0.0013(14) -0.0003(15)
C11 0.0072(13) 0.0095(13) 0.0152(14) -0.0016(11) -0.0042(11) 0.0010(11)
C12 0.0104(14) 0.0128(14) 0.0169(15) 0.0052(12) -0.0028(12) -0.0045(12)
C13 0.0122(14) 0.0113(14) 0.0207(15) 0.0008(12) -0.0027(12) -0.0034(12)
C14 0.0167(15) 0.0119(14) 0.0132(14) -0.0030(11) 0.0004(12) -0.0059(12)
C15 0.0199(16) 0.0221(16) 0.0152(15) -0.0045(12) -0.0048(13) -0.0033(14)
C16 0.0200(16) 0.0146(15) 0.0214(16) -0.0049(12) 0.0011(13) 0.0009(13)
C17 0.0164(15) 0.0138(14) 0.0154(15) -0.0057(12) 0.0008(12) -0.0048(12)
C18 0.0225(17) 0.0258(17) 0.0205(16) -0.0104(13) -0.0051(13) -0.0048(14)
C19 0.0191(16) 0.0176(16) 0.0272(17) -0.0108(13) 0.0016(13) -0.0006(13)
C21 0.0145(15) 0.0115(14) 0.0113(14) 0.0004(11) -0.0002(11) -0.0045(12)
C22 0.0147(15) 0.0140(15) 0.0319(18) -0.0040(13) -0.0074(14) 0.0048(13)
C23 0.0171(16) 0.0121(15) 0.0273(17) -0.0030(13) -0.0029(13) 0.0022(13)
C24 0.0187(16) 0.0108(14) 0.0283(17) -0.0044(13) -0.0115(13) -0.0012(13)
C25 0.030(2) 0.042(2) 0.053(2) -0.0141(19) -0.0057(18) -0.0213(18)
C26 0.059(3) 0.053(3) 0.034(2) -0.0194(19) 0.0015(19) -0.027(2)
C27 0.0157(15) 0.0137(14) 0.0173(15) -0.0049(12) -0.0029(12) -0.0036(12)
C28 0.0308(18) 0.0163(15) 0.0202(16) -0.0067(13) 0.0024(14) -0.0092(14)
C29 0.0213(17) 0.0194(16) 0.0247(17) 0.0002(13) -0.0038(14) -0.0075(14)
Cl3 0.0550(7) 0.0509(6) 0.0416(6) -0.0051(5) 0.0183(5) 0.0045(5)
Cl4 0.0299(5) 0.0397(5) 0.0654(7) -0.0134(5) -0.0218(5) 0.0007(4)
C30 0.047(2) 0.034(2) 0.0274(19) -0.0079(16) -0.0072(17) -0.0069(18)
Cl2 0.0184(4) 0.0115(3) 0.0171(4) -0.0019(3) -0.0020(3) -0.0038(3)

loop_
_atom_type_symbol
_atom_type_description
_atom_type_scat_dispersion_real
_atom_type_scat_dispersion_imag
_atom_type_scat_source
C C 0.0033 0.0016 'International Tables Vol C Tables 4.2.6.8 and 6.1.1.4'
H H 0.0000 0.0000 'International Tables Vol C Tables 4.2.6.8 and 6.1.1.4'
Cl Cl 0.1484 0.1585 'International Tables Vol C Tables 4.2.6.8 and 6.1.1.4'
N N 0.0061 0.0033 'International Tables Vol C Tables 4.2.6.8 and 6.1.1.4'
Pd Pd -0.9988 1.0072 'International Tables Vol C Tables 4.2.6.8 and 6.1.1.4'

loop_
_geom_angle_atom_site_label_1
_geom_angle_atom_site_label_2
_geom_angle_atom_site_label_3
_geom_angle
C11 Pd1 C1 91.98(11)
C11 Pd1 C21 90.65(10)
C1 Pd1 C21 175.82(11)
C11 Pd1 Cl1 178.16(8)
C1 Pd1 Cl1 88.62(8)
C21 Pd1 Cl1 88.85(8)
C1 N1 C3 110.5(2)
C1 N1 C7 125.8(2)
C3 N1 C7 123.6(2)
C1 N2 C2 111.3(2)
C1 N2 C4 124.9(2)
C2 N2 C4 123.8(2)
C11 N3 C13 111.2(2)
C11 N3 C17 125.8(2)
C13 N3 C17 123.0(2)
C11 N4 C12 111.2(2)
C11 N4 C14 126.2(2)
C12 N4 C14 122.5(2)
C21 N5 C22 110.8(2)
C21 N5 C24 124.8(2)
C22 N5 C24 124.4(2)
C21 N6 C23 110.7(2)
C21 N6 C27 126.6(2)
C23 N6 C27 122.6(2)
N2 C1 N1 104.3(2)
N2 C1 Pd1 129.3(2)
N1 C1 Pd1 126.37(19)
C3 C2 N2 106.7(2)
C3 C2 H2 126.7
N2 C2 H2 126.7
C2 C3 N1 107.3(2)
C2 C3 H3 126.3
N1 C3 H3 126.3
N2 C4 C5 109.7(2)
N2 C4 C6 110.5(2)
C5 C4 C6 111.2(2)
N2 C4 H4 108.4
C5 C4 H4 108.4
C6 C4 H4 108.4
C4 C5 H5A 109.5
C4 C5 H5B 109.5
H5A C5 H5B 109.5
C4 C5 H5C 109.5
H5A C5 H5C 109.5
H5B C5 H5C 109.5
C4 C6 H6A 109.5
C4 C6 H6B 109.5
H6A C6 H6B 109.5
C4 C6 H6C 109.5
H6A C6 H6C 109.5
H6B C6 H6C 109.5
N1 C7 C9 110.3(2)
N1 C7 C8 110.6(2)
C9 C7 C8 111.9(2)
N1 C7 H7 108.0
C9 C7 H7 108.0
C8 C7 H7 108.0
C7 C8 H8A 109.5
C7 C8 H8B 109.5
H8A C8 H8B 109.5
C7 C8 H8C 109.5
H8A C8 H8C 109.5
H8B C8 H8C 109.5
C7 C9 H9A 109.5
C7 C9 H9B 109.5
H9A C9 H9B 109.5
C7 C9 H9C 109.5
H9A C9 H9C 109.5
H9B C9 H9C 109.5
N4 C11 N3 104.0(2)
N4 C11 Pd1 126.49(19)
N3 C11 Pd1 129.5(2)
C13 C12 N4 106.6(2)
C13 C12 H12 126.7
N4 C12 H12 126.7
C12 C13 N3 107.0(2)
C12 C13 H13 126.5
N3 C13 H13 126.5
N4 C14 C15 110.7(2)
N4 C14 C16 109.0(2)
C15 C14 C16 111.5(2)
N4 C14 H14 108.5
C15 C14 H14 108.5
C16 C14 H14 108.5
C14 C15 H15A 109.5
C14 C15 H15B 109.5
H15A C15 H15B 109.5
C14 C15 H15C 109.5
H15A C15 H15C 109.5
H15B C15 H15C 109.5
C14 C16 H16A 109.5
C14 C16 H16B 109.5
H16A C16 H16B 109.5
C14 C16 H16C 109.5
H16A C16 H16C 109.5
H16B C16 H16C 109.5
N3 C17 C19 109.7(2)
N3 C17 C18 110.4(2)
C19 C17 C18 111.4(2)
N3 C17 H17 108.4
C19 C17 H17 108.4
C18 C17 H17 108.4
C17 C18 H18A 109.5
C17 C18 H18B 109.5
H18A C18 H18B 109.5
C17 C18 H18C 109.5
H18A C18 H18C 109.5
H18B C18 H18C 109.5
C17 C19 H19A 109.5
C17 C19 H19B 109.5
H19A C19 H19B 109.5
C17 C19 H19C 109.5
H19A C19 H19C 109.5
H19B C19 H19C 109.5
N5 C21 N6 104.9(2)
N5 C21 Pd1 126.2(2)
N6 C21 Pd1 128.8(2)
C23 C22 N5 106.8(3)
C23 C22 H22 126.6
N5 C22 H22 126.6
C22 C23 N6 106.9(3)
C22 C23 H23 126.6
N6 C23 H23 126.6
N5 C24 C26 110.6(2)
N5 C24 C25 111.2(3)
C26 C24 C25 111.8(3)
N5 C24 H24 107.7
C26 C24 H24 107.7
C25 C24 H24 107.7
C24 C25 H25A 109.5
C24 C25 H25B 109.5
H25A C25 H25B 109.5
C24 C25 H25C 109.5
H25A C25 H25C 109.5
H25B C25 H25C 109.5
C24 C26 H26A 109.5
C24 C26 H26B 109.5
H26A C26 H26B 109.5
C24 C26 H26C 109.5
H26A C26 H26C 109.5
H26B C26 H26C 109.5
N6 C27 C29 108.8(2)
N6 C27 C28 111.2(2)
C29 C27 C28 111.1(2)
N6 C27 H27 108.5
C29 C27 H27 108.5
C28 C27 H27 108.5
C27 C28 H28A 109.5
C27 C28 H28B 109.5
H28A C28 H28B 109.5
C27 C28 H28C 109.5
H28A C28 H28C 109.5
H28B C28 H28C 109.5
C27 C29 H29A 109.5
C27 C29 H29B 109.5
H29A C29 H29B 109.5
C27 C29 H29C 109.5
H29A C29 H29C 109.5
H29B C29 H29C 109.5
Cl4 C30 Cl3 112.96(19)
Cl4 C30 H30A 109.0
Cl3 C30 H30A 109.0
Cl4 C30 H30B 109.0
Cl3 C30 H30B 109.0
H30A C30 H30B 107.8

loop_
_geom_bond_atom_site_label_1
_geom_bond_atom_site_label_2
_geom_bond_distance
Pd1 C11 2.014(3)
Pd1 C1 2.046(3)
Pd1 C21 2.056(3)
Pd1 Cl1 2.3553(7)
N1 C1 1.361(4)
N1 C3 1.385(3)
N1 C7 1.483(3)
N2 C1 1.357(3)
N2 C2 1.382(4)
N2 C4 1.485(3)
N3 C11 1.361(3)
N3 C13 1.383(4)
N3 C17 1.480(3)
N4 C11 1.360(3)
N4 C12 1.389(3)
N4 C14 1.475(3)
N5 C21 1.352(3)
N5 C22 1.388(4)
N5 C24 1.480(3)
N6 C21 1.360(3)
N6 C23 1.384(4)
N6 C27 1.485(3)
C2 C3 1.338(4)
C2 H2 0.9500
C3 H3 0.9500
C4 C5 1.517(4)
C4 C6 1.523(4)
C4 H4 1.0000
C5 H5A 0.9800
C5 H5B 0.9800
C5 H5C 0.9800
C6 H6A 0.9800
C6 H6B 0.9800
C6 H6C 0.9800
C7 C9 1.515(4)
C7 C8 1.522(4)
C7 H7 1.0000
C8 H8A 0.9800
C8 H8B 0.9800
C8 H8C 0.9800
C9 H9A 0.9800
C9 H9B 0.9800
C9 H9C 0.9800
C12 C13 1.343(4)
C12 H12 0.9500
C13 H13 0.9500
C14 C15 1.526(4)
C14 C16 1.532(4)
C14 H14 1.0000
C15 H15A 0.9800
C15 H15B 0.9800
C15 H15C 0.9800
C16 H16A 0.9800
C16 H16B 0.9800
C16 H16C 0.9800
C17 C19 1.521(4)
C17 C18 1.527(4)
C17 H17 1.0000
C18 H18A 0.9800
C18 H18B 0.9800
C18 H18C 0.9800
C19 H19A 0.9800
C19 H19B 0.9800
C19 H19C 0.9800
C22 C23 1.345(4)
C22 H22 0.9500
C23 H23 0.9500
C24 C26 1.512(5)
C24 C25 1.512(4)
C24 H24 1.0000
C25 H25A 0.9800
C25 H25B 0.9800
C25 H25C 0.9800
C26 H26A 0.9800
C26 H26B 0.9800
C26 H26C 0.9800
C27 C29 1.522(4)
C27 C28 1.529(4)
C27 H27 1.0000
C28 H28A 0.9800
C28 H28B 0.9800
C28 H28C 0.9800
C29 H29A 0.9800
C29 H29B 0.9800
C29 H29C 0.9800
Cl3 C30 1.760(4)
Cl4 C30 1.747(4)
C30 H30A 0.9900
C30 H30B 0.9900
